data_7251298
loop_
_publ_author_name
'Sun, Ao-Na'
'Dong, Fu-Wan'
'Chen, Yi'
'Zhang, Si-Chen'
'Liu, Rui-Han'
'Zhu, Junlun'
'Shao, Dong'

_publ_section_title
;
 Guest water-induced reversible regulation of proton conduction in a
 two-dimensional nickel(II) coordination polymer
;
_journal_name_full CrystEngComm
_journal_paper_doi 10.1039/D5CE00938C
_journal_year 2025
_chemical_formula_moiety 'C36 H42 N4 Ni2 O14, 5.75(H2 O)'
_chemical_formula_sum 'C36 H53.5 N4 Ni2 O19.75'
_chemical_formula_weight 975.74
_space_group_crystal_system monoclinic
_space_group_IT_number 14
_space_group_name_Hall '-P 2ybc'
_space_group_name_H-M_alt 'P 1 21/c 1'
_atom_sites_solution_hydrogens mixed
_atom_sites_solution_primary iterative
_audit_creation_date 2025-10-18
_audit_creation_method
;
Olex2 1.3
(compiled 2020.11.12 svn.r5f609507 for OlexSys, GUI svn.r6408)
;
_audit_update_record
;
2025-10-20 deposited with the CCDC.	2025-11-18 downloaded from the CCDC.
;
_cell_angle_alpha 90
_cell_angle_beta 98.06(3)
_cell_angle_gamma 90
_cell_formula_units_Z 4
_cell_length_a 9.870(11)
_cell_length_b 19.429(12)
_cell_length_c 23.223(13)
_cell_measurement_reflns_used 9908
_cell_measurement_temperature 170.0
_cell_measurement_theta_max 25.15
_cell_measurement_theta_min 2.28
_cell_volume 4409(6)
_computing_molecular_graphics 'Olex2 1.3 (Dolomanov et al., 2009)'
_computing_publication_material 'Olex2 1.3 (Dolomanov et al., 2009)'
_computing_structure_refinement 'XL  (Sheldrick, 2008)'
_computing_structure_solution 'olex2.solve 1.3 (Bourhis et al., 2015)'
_diffrn_ambient_temperature 170.0
_diffrn_measured_fraction_theta_full 0.985
_diffrn_measured_fraction_theta_max 0.982
_diffrn_measurement_device_type 'Bruker APEX-II CCD'
_diffrn_measurement_method '\f and \w scans'
_diffrn_radiation_type MoK\a
_diffrn_radiation_wavelength 0.71073
_diffrn_reflns_av_R_equivalents 0.1512
_diffrn_reflns_av_unetI/netI 0.0794
_diffrn_reflns_Laue_measured_fraction_full 0.985
_diffrn_reflns_Laue_measured_fraction_max 0.982
_diffrn_reflns_limit_h_max 11
_diffrn_reflns_limit_h_min -11
_diffrn_reflns_limit_k_max 23
_diffrn_reflns_limit_k_min -23
_diffrn_reflns_limit_l_max 27
_diffrn_reflns_limit_l_min -26
_diffrn_reflns_number 56365
_diffrn_reflns_point_group_measured_fraction_full 0.985
_diffrn_reflns_point_group_measured_fraction_max 0.982
_diffrn_reflns_theta_full 25.242
_diffrn_reflns_theta_max 25.287
_diffrn_reflns_theta_min 2.058
_diffrn_standards_number 0
_exptl_absorpt_coefficient_mu 0.935
_exptl_absorpt_correction_type none
_exptl_crystal_colour blue
_exptl_crystal_colour_primary blue
_exptl_crystal_density_diffrn 1.470
_exptl_crystal_description block
_exptl_crystal_F_000 2046
_exptl_crystal_size_max 0.32
_exptl_crystal_size_mid 0.19
_exptl_crystal_size_min 0.11
_refine_diff_density_max 0.670
_refine_diff_density_min -0.943
_refine_diff_density_rms 0.096
_refine_ls_extinction_method none
_refine_ls_goodness_of_fit_ref 1.034
_refine_ls_hydrogen_treatment constr
_refine_ls_matrix_type full
_refine_ls_number_parameters 583
_refine_ls_number_reflns 7865
_refine_ls_number_restraints 0
_refine_ls_restrained_S_all 1.034
_refine_ls_R_factor_all 0.0703
_refine_ls_R_factor_gt 0.0457
_refine_ls_shift/su_max 0.001
_refine_ls_shift/su_mean 0.000
_refine_ls_structure_factor_coef Fsqd
_refine_ls_weighting_details 'w=1/[\s^2^(Fo^2^)+(0.0526P)^2^+0.2043P] where P=(Fo^2^+2Fc^2^)/3'
_refine_ls_weighting_scheme calc
_refine_ls_wR_factor_gt 0.1118
_refine_ls_wR_factor_ref 0.1275
_reflns_Friedel_coverage 0.000
_reflns_number_gt 5765
_reflns_number_total 7865
_reflns_threshold_expression 'I > 2\s(I)'
_cod_data_source_file d5ce00938c2.cif
_cod_data_source_block a_a_CCDC2
_cod_original_cell_volume 4410(6)
_cod_original_formula_sum 'C36 H53.50 N4 Ni2 O19.75'
_cod_database_code 7251298
_shelx_shelxl_version_number 2017/1
_shelx_space_group_comment
;
The symmetry employed for this shelxl refinement is uniquely defined
by the following loop, which should always be used as a source of
symmetry information in preference to the above space-group names.
They are only intended as comments.
;
_shelx_estimated_absorpt_t_max 0.904
_shelx_estimated_absorpt_t_min 0.754
_olex2_refinement_description
;
1. Fixed Uiso
 At 1.2 times of:
  All C(H) groups, All C(H,H) groups
 At 1.5 times of:
  All O(H,H) groups
2. Others
 Fixed Sof: O19(0.75) H19C(0.75) H19D(0.75)
3.a Free rotating group:
 O2(H2A,H2B), O7(H7A,H7B), O9(H9A,H9B), O15(H15A,H15B), O17(H17C,H17D),
 O19(H19C,H19D)
3.b Rotating group:
 O6(H6A,H6B), O1(H1A,H1B), O5(H5A,H5B), O14(H14A,H14B), O8(H8A,H8B), O4(H4A,H4B)
3.c Secondary CH2 refined with riding coordinates:
 C13(H13A,H13B), C17(H17A,H17B), C19(H19A,H19B), C21(H21A,H21B), C32(H32A,
 H32B), C35(H35A,H35B)
3.d Aromatic/amide H refined with riding coordinates:
 C2(H2), C3(H3), C5(H5), C7(H7), C9(H9), C11(H11), C15(H15), C18(H18),
 C20(H20), C22(H22), C23(H23), C24(H24), C25(H25), C26(H26), C27(H27), C29(H29),
  C33(H33), C34(H34)
;
_olex2_submission_special_instructions 'No special instructions were received'

loop_
_space_group_symop_operation_xyz
'x, y, z'
'-x, y+1/2, -z+1/2'
'-x, -y, -z'
'x, -y-1/2, z-1/2'

loop_
_atom_site_label
_atom_site_type_symbol
_atom_site_fract_x
_atom_site_fract_y
_atom_site_fract_z
_atom_site_U_iso_or_equiv
_atom_site_adp_type
_atom_site_occupancy
_atom_site_site_symmetry_order
_atom_site_calc_flag
_atom_site_refinement_flags_posn
_atom_site_refinement_flags_adp
_atom_site_refinement_flags_occupancy
_atom_site_disorder_assembly
_atom_site_disorder_group
Ni1 Ni 0.79378(4) 0.48880(2) 0.58996(2) 0.01487(12) Uani 1 1 d . . . . .
Ni2 Ni 0.70761(4) 1.02637(2) 0.41210(2) 0.01508(13) Uani 1 1 d . . . . .
O6 O 0.5020(2) 1.03561(11) 0.42939(9) 0.0197(5) Uani 1 1 d . . . . .
H6A H 0.500517 1.060131 0.460693 0.030 Uiso 1 1 d R U . . .
H6B H 0.472009 0.995330 0.438147 0.030 Uiso 1 1 d R U . . .
O3 O 1.0223(2) 0.87558(11) 0.46714(10) 0.0238(5) Uani 1 1 d . . . . .
O1 O 0.7700(2) 1.03474(11) 0.50200(9) 0.0190(5) Uani 1 1 d . . . . .
H1A H 0.837717 1.063654 0.508454 0.029 Uiso 1 1 d R U . . .
H1B H 0.804376 0.995652 0.515233 0.029 Uiso 1 1 d R U . . .
O5 O 0.9093(2) 1.00501(11) 0.39819(9) 0.0192(5) Uani 1 1 d . . . . .
H5A H 0.965598 1.031211 0.420616 0.029 Uiso 1 1 d R U . . .
H5B H 0.930844 0.963342 0.409879 0.029 Uiso 1 1 d R U . . .
O14 O 0.9988(2) 0.47637(11) 0.57475(9) 0.0187(5) Uani 1 1 d . . . . .
H14A H 1.000666 0.449709 0.544758 0.028 Uiso 1 1 d R U . . .
H14B H 1.030220 0.515607 0.564233 0.028 Uiso 1 1 d R U . . .
O8 O 0.5898(2) 0.51090(11) 0.59886(9) 0.0194(5) Uani 1 1 d . . . . .
H8A H 0.537518 0.477892 0.583282 0.029 Uiso 1 1 d R U . . .
H8B H 0.563211 0.547052 0.578198 0.029 Uiso 1 1 d R U . . .
O10 O 0.5174(2) 0.90109(11) 0.46646(9) 0.0201(5) Uani 1 1 d . . . . .
O12 O 0.9074(2) 0.91254(11) 0.53839(9) 0.0206(5) Uani 1 1 d . . . . .
O4 O 0.7278(2) 0.46367(11) 0.50187(9) 0.0187(5) Uani 1 1 d . . . . .
H4A H 0.650978 0.441019 0.499212 0.028 Uiso 1 1 d R U . . .
H4B H 0.785217 0.434711 0.489908 0.028 Uiso 1 1 d R U . . .
O13 O 0.4802(2) 0.62796(11) 0.51586(10) 0.0248(6) Uani 1 1 d . . . . .
O11 O 0.9828(2) 0.60207(11) 0.52100(9) 0.0193(5) Uani 1 1 d . . . . .
O18 O 0.5958(2) 0.58439(11) 0.44731(9) 0.0217(5) Uani 1 1 d . . . . .
O16 O 0.7870(2) 0.58698(11) 0.55873(9) 0.0185(5) Uani 1 1 d . . . . .
O20 O 0.7087(2) 0.92204(11) 0.42638(9) 0.0183(5) Uani 1 1 d . . . . .
N1 N 0.7722(3) 0.38722(13) 0.61338(11) 0.0185(6) Uani 1 1 d . . . . .
N4 N 0.6253(3) 1.01368(13) 0.32580(11) 0.0194(6) Uani 1 1 d . . . . .
N3 N 1.1329(3) 0.02441(13) 0.82725(11) 0.0200(6) Uani 1 1 d . . . . .
N2 N 0.2620(3) 0.63056(13) 0.09669(10) 0.0182(6) Uani 1 1 d . . . . .
C1 C 0.8642(3) 0.61982(15) 0.52940(12) 0.0146(7) Uani 1 1 d . . . . .
C2 C 0.7908(4) 0.26663(17) 0.59351(13) 0.0238(8) Uani 1 1 d . . . . .
H2 H 0.826321 0.231392 0.571531 0.029 Uiso 1 1 calc R U . . .
C3 C 1.0475(4) -0.01220(17) 0.78854(13) 0.0232(8) Uani 1 1 d . . . . .
H3 H 1.035077 -0.059651 0.796149 0.028 Uiso 1 1 calc R U . . .
C4 C 0.6335(3) 0.88489(15) 0.45416(13) 0.0158(7) Uani 1 1 d . . . . .
C5 C 0.2987(4) 0.74692(17) 0.06895(14) 0.0227(8) Uani 1 1 d . . . . .
H5 H 0.336740 0.777888 0.043917 0.027 Uiso 1 1 calc R U . . .
C6 C 0.8351(3) 0.80918(16) 0.49040(13) 0.0171(7) Uani 1 1 d . . . . .
C7 C 1.0839(4) 0.12261(19) 0.76479(15) 0.0293(9) Uani 1 1 d . . . . .
H7 H 1.099165 0.169917 0.757592 0.035 Uiso 1 1 calc R U . . .
C8 C 0.6641(3) 0.69297(15) 0.48758(12) 0.0165(7) Uani 1 1 d . . . . .
C9 C 0.5540(4) 0.93137(17) 0.25043(13) 0.0213(7) Uani 1 1 d . . . . .
H9 H 0.567675 0.887753 0.233680 0.026 Uiso 1 1 calc R U . . .
C10 C 0.9286(3) 0.87079(16) 0.49798(13) 0.0168(7) Uani 1 1 d . . . . .
C11 C 0.1910(4) 0.65460(17) 0.13800(14) 0.0225(8) Uani 1 1 d . . . . .
H11 H 0.153528 0.622561 0.162336 0.027 Uiso 1 1 calc R U . . .
C12 C 0.6931(3) 0.81598(15) 0.47326(12) 0.0162(7) Uani 1 1 d . . . . .
C13 C 0.3398(4) 0.94983(15) 0.17675(13) 0.0192(7) Uani 1 1 d . . . . .
H13A H 0.347729 0.977771 0.141726 0.023 Uiso 1 1 calc R U . . .
H13B H 0.248540 0.958842 0.188183 0.023 Uiso 1 1 calc R U . . .
C14 C 0.5717(3) 0.63036(16) 0.48397(13) 0.0181(7) Uani 1 1 d . . . . .
C15 C 0.6635(4) 0.30345(18) 0.66720(14) 0.0274(8) Uani 1 1 d . . . . .
H15 H 0.609673 0.294167 0.697159 0.033 Uiso 1 1 calc R U . . .
C16 C 0.8057(3) 0.68694(15) 0.50532(12) 0.0152(7) Uani 1 1 d . . . . .
C17 C 0.6698(4) 0.17603(17) 0.64641(15) 0.0277(9) Uani 1 1 d . . . . .
H17A H 0.666900 0.149648 0.609787 0.033 Uiso 1 1 calc R U . . .
H17B H 0.576626 0.175497 0.657611 0.033 Uiso 1 1 calc R U . . .
C18 C 0.5274(3) 1.05642(16) 0.29923(13) 0.0202(7) Uani 1 1 d . . . . .
H18 H 0.519464 1.100965 0.315290 0.024 Uiso 1 1 calc R U . . .
C19 C 0.2179(4) 0.84851(16) 0.12279(14) 0.0220(8) Uani 1 1 d . . . . .
H19A H 0.137397 0.858186 0.142573 0.026 Uiso 1 1 calc R U . . .
H19B H 0.206221 0.873604 0.085322 0.026 Uiso 1 1 calc R U . . .
C20 C 0.4389(4) 1.03881(16) 0.25022(13) 0.0223(8) Uani 1 1 d . . . . .
H20 H 0.371964 1.070683 0.233218 0.027 Uiso 1 1 calc R U . . .
C21 C 0.7682(4) 0.14025(17) 0.69403(14) 0.0259(8) Uani 1 1 d . . . . .
H21A H 0.785570 0.171400 0.727996 0.031 Uiso 1 1 calc R U . . .
H21B H 0.723109 0.098423 0.706583 0.031 Uiso 1 1 calc R U . . .
C22 C 0.6398(4) 0.95254(17) 0.29954(13) 0.0219(8) Uani 1 1 d . . . . .
H22 H 0.711909 0.922851 0.315459 0.026 Uiso 1 1 calc R U . . .
C23 C 0.8202(4) 0.33487(17) 0.58356(14) 0.0234(8) Uani 1 1 d . . . . .
H23 H 0.876313 0.345379 0.554678 0.028 Uiso 1 1 calc R U . . .
C24 C 0.8901(3) 0.74408(16) 0.50574(13) 0.0173(7) Uani 1 1 d . . . . .
H24 H 0.986079 0.739076 0.516520 0.021 Uiso 1 1 calc R U . . .
C25 C 0.1707(4) 0.72417(17) 0.14631(14) 0.0236(8) Uani 1 1 d . . . . .
H25 H 0.118480 0.739029 0.175378 0.028 Uiso 1 1 calc R U . . .
C26 C 0.6962(4) 0.37065(17) 0.65505(14) 0.0241(8) Uani 1 1 d . . . . .
H26 H 0.663607 0.406650 0.677135 0.029 Uiso 1 1 calc R U . . .
C27 C 0.3149(4) 0.67728(16) 0.06235(14) 0.0220(8) Uani 1 1 d . . . . .
H27 H 0.364643 0.661237 0.032840 0.026 Uiso 1 1 calc R U . . .
C28 C 0.4486(4) 0.97325(16) 0.22563(13) 0.0190(7) Uani 1 1 d . . . . .
C29 C 1.1524(4) 0.09137(17) 0.81384(14) 0.0253(8) Uani 1 1 d . . . . .
H29 H 1.215876 0.117862 0.839276 0.030 Uiso 1 1 calc R U . . .
C30 C 0.2272(3) 0.77274(16) 0.11186(13) 0.0196(7) Uani 1 1 d . . . . .
C31 C 0.9929(4) 0.08515(19) 0.72606(14) 0.0267(8) Uani 1 1 d . . . . .
C32 C 0.3490(4) 0.87334(16) 0.16102(13) 0.0201(7) Uani 1 1 d . . . . .
H32A H 0.363832 0.845660 0.197140 0.024 Uiso 1 1 calc R U . . .
H32B H 0.428403 0.866169 0.139973 0.024 Uiso 1 1 calc R U . . .
C33 C 0.9771(4) 0.01562(18) 0.73832(15) 0.0286(9) Uani 1 1 d . . . . .
H33 H 0.918157 -0.012469 0.712299 0.034 Uiso 1 1 calc R U . . .
C34 C 0.6082(3) 0.75800(15) 0.47210(13) 0.0173(7) Uani 1 1 d . . . . .
H34 H 0.512411 0.762700 0.460790 0.021 Uiso 1 1 calc R U . . .
C35 C 0.9050(4) 0.1197(2) 0.67594(15) 0.0334(9) Uani 1 1 d . . . . .
H35A H 0.889635 0.087838 0.642397 0.040 Uiso 1 1 calc R U . . .
H35B H 0.952327 0.161109 0.663876 0.040 Uiso 1 1 calc R U . . .
C36 C 0.7092(4) 0.24949(17) 0.63562(14) 0.0220(8) Uani 1 1 d . . . . .
O2 O 0.5681(4) 0.7467(2) 0.24525(16) 0.0726(11) Uani 1 1 d G . . . .
H2A H 0.609966 0.746866 0.214680 0.109 Uiso 1 1 d G U . . .
H2B H 0.633688 0.746466 0.274480 0.109 Uiso 1 1 d G U . . .
O7 O 0.7803(3) 0.61224(14) 0.36669(11) 0.0353(7) Uani 1 1 d G . . . .
H7A H 0.724167 0.610344 0.392356 0.053 Uiso 1 1 d G U . . .
H7B H 0.845843 0.583902 0.379612 0.053 Uiso 1 1 d G U . . .
O9 O 0.8114(5) 0.7443(2) 0.33302(15) 0.0776(12) Uani 1 1 d G . . . .
H9A H 0.811340 0.706002 0.352370 0.116 Uiso 1 1 d G U . . .
H9B H 0.850342 0.773893 0.358192 0.116 Uiso 1 1 d G U . . .
O15 O 0.7444(4) 0.88177(19) 0.62506(13) 0.0567(9) Uani 1 1 d G . . . .
H15A H 0.799109 0.889857 0.599552 0.085 Uiso 1 1 d G U . . .
H15B H 0.677979 0.911598 0.620860 0.085 Uiso 1 1 d G U . . .
O17 O 0.6599(5) 0.7407(2) 0.63292(16) 0.0823(13) Uani 1 1 d G . . . .
H17C H 0.613826 0.740461 0.662226 0.123 Uiso 1 1 d G U . . .
H17D H 0.718883 0.773883 0.640688 0.123 Uiso 1 1 d G U . . .
O19 O 0.9346(5) 0.6682(3) 0.2325(2) 0.0767(15) Uani 0.75 1 d G . P . .
H19C H 0.854301 0.658089 0.213911 0.115 Uiso 0.75 1 d G U P . .
H19D H 0.917767 0.685463 0.265332 0.115 Uiso 0.75 1 d G U P . .

loop_
_atom_site_aniso_label
_atom_site_aniso_U_11
_atom_site_aniso_U_22
_atom_site_aniso_U_33
_atom_site_aniso_U_23
_atom_site_aniso_U_13
_atom_site_aniso_U_12
Ni1 0.0168(3) 0.0095(2) 0.0178(2) 0.00065(15) 0.00087(17) -0.00061(17)
Ni2 0.0184(3) 0.0088(2) 0.0174(2) 0.00046(15) -0.00011(17) -0.00045(17)
O6 0.0210(14) 0.0135(12) 0.0242(12) 0.0004(9) 0.0018(10) 0.0014(10)
O3 0.0254(15) 0.0145(12) 0.0319(13) -0.0027(9) 0.0054(11) -0.0054(10)
O1 0.0223(14) 0.0127(11) 0.0210(11) 0.0020(9) -0.0006(10) -0.0015(10)
O5 0.0200(13) 0.0137(12) 0.0229(12) -0.0014(9) -0.0005(10) -0.0022(10)
O14 0.0212(14) 0.0122(12) 0.0223(12) -0.0001(9) 0.0016(10) 0.0009(10)
O8 0.0194(13) 0.0139(12) 0.0244(12) -0.0003(9) 0.0007(10) -0.0023(10)
O10 0.0183(14) 0.0135(12) 0.0283(12) -0.0001(9) 0.0026(10) 0.0009(10)
O12 0.0233(14) 0.0116(12) 0.0257(12) -0.0028(9) -0.0012(10) -0.0026(10)
O4 0.0153(13) 0.0163(12) 0.0245(12) -0.0020(9) 0.0027(10) -0.0020(10)
O13 0.0236(15) 0.0141(12) 0.0380(14) -0.0019(10) 0.0085(11) -0.0045(10)
O11 0.0155(13) 0.0131(12) 0.0284(12) 0.0014(9) -0.0001(10) 0.0001(10)
O18 0.0244(14) 0.0130(12) 0.0265(12) -0.0025(9) -0.0004(10) -0.0034(10)
O16 0.0183(13) 0.0122(11) 0.0250(12) 0.0031(9) 0.0028(10) -0.0007(10)
O20 0.0171(13) 0.0133(11) 0.0237(11) 0.0006(9) -0.0005(9) -0.0012(10)
N1 0.0214(16) 0.0145(14) 0.0191(14) 0.0022(10) 0.0009(11) 0.0007(12)
N4 0.0244(17) 0.0162(14) 0.0171(14) 0.0002(10) 0.0007(12) -0.0013(12)
N3 0.0215(17) 0.0162(15) 0.0219(14) -0.0004(11) 0.0019(12) 0.0027(12)
N2 0.0231(17) 0.0125(14) 0.0177(13) -0.0002(10) -0.0014(12) -0.0006(12)
C1 0.0149(19) 0.0097(15) 0.0177(15) -0.0024(11) -0.0032(13) -0.0027(13)
C2 0.027(2) 0.0172(18) 0.0266(18) -0.0019(13) 0.0001(15) 0.0015(15)
C3 0.030(2) 0.0161(17) 0.0221(17) -0.0001(13) 0.0002(15) 0.0021(15)
C4 0.0165(19) 0.0094(16) 0.0197(16) -0.0010(12) -0.0036(13) -0.0038(13)
C5 0.029(2) 0.0144(17) 0.0246(17) 0.0014(13) 0.0043(15) -0.0020(15)
C6 0.0199(19) 0.0130(16) 0.0184(15) -0.0011(12) 0.0028(13) -0.0047(14)
C7 0.032(2) 0.026(2) 0.0305(19) 0.0110(15) 0.0054(16) 0.0026(17)
C8 0.022(2) 0.0086(15) 0.0179(15) 0.0005(12) 0.0007(13) -0.0016(14)
C9 0.025(2) 0.0146(17) 0.0234(17) -0.0066(13) 0.0013(14) 0.0009(15)
C10 0.0168(19) 0.0111(16) 0.0209(16) 0.0052(12) -0.0031(14) 0.0031(13)
C11 0.028(2) 0.0168(17) 0.0237(17) 0.0016(13) 0.0058(15) -0.0021(15)
C12 0.0201(19) 0.0108(16) 0.0166(15) 0.0000(12) -0.0009(13) 0.0002(14)
C13 0.025(2) 0.0110(16) 0.0213(17) -0.0007(12) 0.0013(14) 0.0013(14)
C14 0.0159(19) 0.0128(16) 0.0236(17) 0.0030(13) -0.0037(14) 0.0024(14)
C15 0.031(2) 0.027(2) 0.0249(18) 0.0071(14) 0.0045(15) 0.0007(17)
C16 0.0190(19) 0.0091(15) 0.0172(15) -0.0008(11) 0.0012(13) -0.0013(13)
C17 0.026(2) 0.0155(18) 0.038(2) 0.0107(14) -0.0055(16) -0.0057(16)
C18 0.027(2) 0.0112(16) 0.0203(16) -0.0013(12) -0.0033(14) -0.0003(14)
C19 0.024(2) 0.0149(17) 0.0258(17) -0.0041(13) -0.0027(14) 0.0028(15)
C20 0.033(2) 0.0131(17) 0.0199(17) 0.0011(12) 0.0000(15) 0.0037(15)
C21 0.029(2) 0.0186(18) 0.0289(18) 0.0104(14) -0.0004(16) 0.0011(16)
C22 0.021(2) 0.0201(18) 0.0239(17) -0.0016(13) 0.0006(14) 0.0038(15)
C23 0.032(2) 0.0152(17) 0.0241(17) 0.0036(13) 0.0058(15) 0.0011(15)
C24 0.0157(19) 0.0144(17) 0.0209(16) -0.0004(12) -0.0008(13) -0.0016(14)
C25 0.029(2) 0.0184(18) 0.0252(17) -0.0048(13) 0.0085(15) -0.0007(16)
C26 0.029(2) 0.0194(18) 0.0241(18) 0.0013(13) 0.0057(15) 0.0025(15)
C27 0.027(2) 0.0144(17) 0.0245(17) -0.0010(13) 0.0053(15) 0.0003(15)
C28 0.024(2) 0.0133(16) 0.0200(16) -0.0006(12) 0.0049(14) -0.0017(14)
C29 0.027(2) 0.0196(18) 0.0287(18) 0.0007(14) 0.0021(15) 0.0002(16)
C30 0.021(2) 0.0143(17) 0.0216(16) -0.0016(12) -0.0056(14) 0.0004(14)
C31 0.026(2) 0.034(2) 0.0209(17) 0.0074(14) 0.0056(15) 0.0073(17)
C32 0.028(2) 0.0127(17) 0.0193(16) -0.0030(12) 0.0015(14) 0.0009(14)
C33 0.034(2) 0.026(2) 0.0243(18) -0.0024(14) -0.0023(16) 0.0074(17)
C34 0.0175(19) 0.0111(16) 0.0225(16) -0.0028(12) -0.0004(13) 0.0000(13)
C35 0.037(3) 0.038(2) 0.0250(19) 0.0112(16) 0.0041(17) 0.0094(19)
C36 0.022(2) 0.0156(17) 0.0256(17) 0.0051(13) -0.0061(14) -0.0007(15)
O2 0.069(3) 0.085(3) 0.070(2) 0.022(2) 0.032(2) 0.014(2)
O7 0.0375(18) 0.0349(16) 0.0329(15) 0.0029(11) 0.0027(12) 0.0033(13)
O9 0.096(3) 0.063(3) 0.074(2) 0.029(2) 0.011(2) -0.016(2)
O15 0.046(2) 0.079(3) 0.0485(19) 0.0246(17) 0.0194(16) 0.0150(18)
O17 0.099(4) 0.090(3) 0.064(2) 0.023(2) 0.034(2) 0.022(3)
O19 0.081(4) 0.084(4) 0.068(3) 0.016(3) 0.022(3) 0.020(3)

loop_
_atom_type_symbol
_atom_type_description
_atom_type_scat_dispersion_real
_atom_type_scat_dispersion_imag
_atom_type_scat_source
C C 0.0033 0.0016 'International Tables Vol C Tables 4.2.6.8 and 6.1.1.4'
H H 0.0000 0.0000 'International Tables Vol C Tables 4.2.6.8 and 6.1.1.4'
N N 0.0061 0.0033 'International Tables Vol C Tables 4.2.6.8 and 6.1.1.4'
Ni Ni 0.3393 1.1124 'International Tables Vol C Tables 4.2.6.8 and 6.1.1.4'
O O 0.0106 0.0060 'International Tables Vol C Tables 4.2.6.8 and 6.1.1.4'

loop_
_geom_angle_atom_site_label_1
_geom_angle_atom_site_label_2
_geom_angle_atom_site_label_3
_geom_angle
_geom_angle_site_symmetry_1
_geom_angle_site_symmetry_3
_geom_angle_publ_flag
O8 Ni1 O14 173.51(8) . . ?
O8 Ni1 O4 88.44(10) . . ?
O4 Ni1 O14 89.10(10) . . ?
O16 Ni1 O14 91.84(9) . . ?
O16 Ni1 O8 81.91(9) . . ?
O16 Ni1 O4 83.20(9) . . ?
O16 Ni1 N1 171.13(10) . . ?
O16 Ni1 N3 90.43(10) . 2_756 ?
N1 Ni1 O14 94.08(10) . . ?
N1 Ni1 O8 91.93(10) . . ?
N1 Ni1 O4 90.28(9) . . ?
N1 Ni1 N3 96.31(10) . 2_756 ?
N3 Ni1 O14 88.59(11) 2_756 . ?
N3 Ni1 O8 93.16(11) 2_756 . ?
N3 Ni1 O4 173.15(10) 2_756 . ?
O1 Ni2 O6 87.72(10) . . ?
O1 Ni2 O5 90.92(10) . . ?
O5 Ni2 O6 173.20(9) . . ?
O20 Ni2 O6 92.08(9) . . ?
O20 Ni2 O1 85.51(8) . . ?
O20 Ni2 O5 81.17(9) . . ?
O20 Ni2 N4 91.79(9) . . ?
O20 Ni2 N2 171.11(10) . 2_655 ?
N4 Ni2 O6 86.42(11) . . ?
N4 Ni2 O1 173.46(10) . . ?
N4 Ni2 O5 94.55(11) . . ?
N2 Ni2 O6 95.26(10) 2_655 . ?
N2 Ni2 O1 89.77(9) 2_655 . ?
N2 Ni2 O5 91.40(10) 2_655 . ?
N2 Ni2 N4 93.66(10) 2_655 . ?
Ni2 O6 H6A 109.4 . . ?
Ni2 O6 H6B 109.4 . . ?
H6A O6 H6B 104.5 . . ?
Ni2 O1 H1A 109.4 . . ?
Ni2 O1 H1B 109.2 . . ?
H1A O1 H1B 104.5 . . ?
Ni2 O5 H5A 109.4 . . ?
Ni2 O5 H5B 109.3 . . ?
H5A O5 H5B 104.4 . . ?
Ni1 O14 H14A 109.2 . . ?
Ni1 O14 H14B 109.5 . . ?
H14A O14 H14B 104.4 . . ?
Ni1 O8 H8A 109.3 . . ?
Ni1 O8 H8B 109.3 . . ?
H8A O8 H8B 104.5 . . ?
Ni1 O4 H4A 109.4 . . ?
Ni1 O4 H4B 109.4 . . ?
H4A O4 H4B 104.5 . . ?
C1 O16 Ni1 132.2(2) . . ?
C4 O20 Ni2 130.6(2) . . ?
C23 N1 Ni1 121.8(2) . . ?
C26 N1 Ni1 120.5(2) . . ?
C26 N1 C23 117.3(3) . . ?
C18 N4 Ni2 121.7(2) . . ?
C22 N4 Ni2 119.3(2) . . ?
C22 N4 C18 116.5(3) . . ?
C3 N3 Ni1 123.1(2) . 2_746 ?
C3 N3 C29 116.7(3) . . ?
C29 N3 Ni1 119.3(2) . 2_746 ?
C11 N2 Ni2 120.5(2) . 2_645 ?
C11 N2 C27 117.8(3) . . ?
C27 N2 Ni2 121.6(2) . 2_645 ?
O11 C1 O16 126.0(3) . . ?
O11 C1 C16 119.8(3) . . ?
O16 C1 C16 114.2(3) . . ?
C23 C2 H2 119.9 . . ?
C23 C2 C36 120.1(3) . . ?
C36 C2 H2 119.9 . . ?
N3 C3 H3 118.3 . . ?
N3 C3 C33 123.4(3) . . ?
C33 C3 H3 118.3 . . ?
O10 C4 O20 125.9(3) . . ?
O10 C4 C12 119.1(3) . . ?
O20 C4 C12 115.0(3) . . ?
C27 C5 H5 119.6 . . ?
C27 C5 C30 120.9(3) . . ?
C30 C5 H5 119.6 . . ?
C12 C6 C10 121.9(3) . . ?
C24 C6 C10 118.5(3) . . ?
C24 C6 C12 119.4(3) . . ?
C29 C7 H7 119.9 . . ?
C29 C7 C31 120.2(3) . . ?
C31 C7 H7 119.9 . . ?
C16 C8 C14 121.0(3) . . ?
C34 C8 C14 119.7(3) . . ?
C34 C8 C16 119.3(3) . . ?
C22 C9 H9 119.8 . . ?
C28 C9 H9 119.8 . . ?
C28 C9 C22 120.4(3) . . ?
O3 C10 O12 125.7(3) . . ?
O3 C10 C6 118.9(3) . . ?
O12 C10 C6 115.3(3) . . ?
N2 C11 H11 118.7 . . ?
N2 C11 C25 122.5(3) . . ?
C25 C11 H11 118.7 . . ?
C6 C12 C4 120.0(3) . . ?
C34 C12 C4 120.1(3) . . ?
C34 C12 C6 119.9(3) . . ?
H13A C13 H13B 107.6 . . ?
C28 C13 H13A 108.7 . . ?
C28 C13 H13B 108.7 . . ?
C28 C13 C32 114.1(3) . . ?
C32 C13 H13A 108.7 . . ?
C32 C13 H13B 108.7 . . ?
O13 C14 O18 126.0(3) . . ?
O13 C14 C8 118.5(3) . . ?
O18 C14 C8 115.5(3) . . ?
C26 C15 H15 119.9 . . ?
C26 C15 C36 120.1(3) . . ?
C36 C15 H15 119.9 . . ?
C8 C16 C1 119.7(3) . . ?
C24 C16 C1 119.5(3) . . ?
C24 C16 C8 120.5(3) . . ?
H17A C17 H17B 107.7 . . ?
C21 C17 H17A 108.9 . . ?
C21 C17 H17B 108.9 . . ?
C36 C17 H17A 108.9 . . ?
C36 C17 H17B 108.9 . . ?
C36 C17 C21 113.4(3) . . ?
N4 C18 H18 118.2 . . ?
N4 C18 C20 123.6(3) . . ?
C20 C18 H18 118.2 . . ?
H19A C19 H19B 108.2 . . ?
C30 C19 H19A 109.7 . . ?
C30 C19 H19B 109.7 . . ?
C30 C19 C32 109.8(3) . . ?
C32 C19 H19A 109.7 . . ?
C32 C19 H19B 109.7 . . ?
C18 C20 H20 120.3 . . ?
C18 C20 C28 119.3(3) . . ?
C28 C20 H20 120.3 . . ?
C17 C21 H21A 108.6 . . ?
C17 C21 H21B 108.6 . . ?
H21A C21 H21B 107.6 . . ?
C35 C21 C17 114.6(3) . . ?
C35 C21 H21A 108.6 . . ?
C35 C21 H21B 108.6 . . ?
N4 C22 C9 122.8(3) . . ?
N4 C22 H22 118.6 . . ?
C9 C22 H22 118.6 . . ?
N1 C23 C2 122.6(3) . . ?
N1 C23 H23 118.7 . . ?
C2 C23 H23 118.7 . . ?
C6 C24 H24 119.7 . . ?
C16 C24 C6 120.6(3) . . ?
C16 C24 H24 119.7 . . ?
C11 C25 H25 120.0 . . ?
C11 C25 C30 120.1(3) . . ?
C30 C25 H25 120.0 . . ?
N1 C26 C15 122.9(3) . . ?
N1 C26 H26 118.6 . . ?
C15 C26 H26 118.6 . . ?
N2 C27 C5 122.1(3) . . ?
N2 C27 H27 118.9 . . ?
C5 C27 H27 118.9 . . ?
C9 C28 C13 123.2(3) . . ?
C9 C28 C20 117.1(3) . . ?
C20 C28 C13 119.6(3) . . ?
N3 C29 C7 122.8(3) . . ?
N3 C29 H29 118.6 . . ?
C7 C29 H29 118.6 . . ?
C5 C30 C19 121.6(3) . . ?
C5 C30 C25 116.6(3) . . ?
C25 C30 C19 121.7(3) . . ?
C7 C31 C33 117.2(3) . . ?
C7 C31 C35 121.2(3) . . ?
C33 C31 C35 121.3(3) . . ?
C13 C32 C19 111.6(3) . . ?
C13 C32 H32A 109.3 . . ?
C13 C32 H32B 109.3 . . ?
C19 C32 H32A 109.3 . . ?
C19 C32 H32B 109.3 . . ?
H32A C32 H32B 108.0 . . ?
C3 C33 C31 119.6(3) . . ?
C3 C33 H33 120.2 . . ?
C31 C33 H33 120.2 . . ?
C8 C34 H34 119.8 . . ?
C12 C34 C8 120.4(3) . . ?
C12 C34 H34 119.8 . . ?
C21 C35 H35A 109.7 . . ?
C21 C35 H35B 109.7 . . ?
C31 C35 C21 109.9(3) . . ?
C31 C35 H35A 109.7 . . ?
C31 C35 H35B 109.7 . . ?
H35A C35 H35B 108.2 . . ?
C2 C36 C17 122.1(3) . . ?
C15 C36 C2 116.9(3) . . ?
C15 C36 C17 121.0(3) . . ?
H2A O2 H2B 104.5 . . ?
H7A O7 H7B 104.5 . . ?
H9A O9 H9B 104.5 . . ?
H15A O15 H15B 109.5 . . ?
H17C O17 H17D 104.5 . . ?
H19C O19 H19D 104.5 . . ?

loop_
_geom_bond_atom_site_label_1
_geom_bond_atom_site_label_2
_geom_bond_distance
_geom_bond_site_symmetry_2
_geom_bond_publ_flag
Ni1 O14 2.116(3) . ?
Ni1 O8 2.097(3) . ?
Ni1 O4 2.115(2) . ?
Ni1 O16 2.039(2) . ?
Ni1 N1 2.066(3) . ?
Ni1 N3 2.076(3) 2_756 ?
Ni2 O6 2.131(3) . ?
Ni2 O1 2.099(2) . ?
Ni2 O5 2.102(3) . ?
Ni2 O20 2.054(2) . ?
Ni2 N4 2.069(3) . ?
Ni2 N2 2.061(3) 2_655 ?
O6 H6A 0.8710 . ?
O6 H6B 0.8709 . ?
O3 C10 1.250(4) . ?
O1 H1A 0.8700 . ?
O1 H1B 0.8701 . ?
O5 H5A 0.8708 . ?
O5 H5B 0.8708 . ?
O14 H14A 0.8702 . ?
O14 H14B 0.8708 . ?
O8 H8A 0.8697 . ?
O8 H8B 0.8702 . ?
O10 C4 1.259(4) . ?
O12 C10 1.280(4) . ?
O4 H4A 0.8712 . ?
O4 H4B 0.8715 . ?
O13 C14 1.246(4) . ?
O11 C1 1.261(4) . ?
O18 C14 1.279(4) . ?
O16 C1 1.264(4) . ?
O20 C4 1.274(4) . ?
N1 C23 1.353(4) . ?
N1 C26 1.344(4) . ?
N4 C18 1.355(4) . ?
N4 C22 1.352(4) . ?
N3 C3 1.346(4) . ?
N3 C29 1.358(4) . ?
N2 C11 1.348(4) . ?
N2 C27 1.360(4) . ?
C1 C16 1.502(4) . ?
C2 H2 0.9500 . ?
C2 C23 1.384(5) . ?
C2 C36 1.392(5) . ?
C3 H3 0.9500 . ?
C3 C33 1.382(5) . ?
C4 C12 1.504(4) . ?
C5 H5 0.9500 . ?
C5 C27 1.374(5) . ?
C5 C30 1.393(5) . ?
C6 C10 1.507(4) . ?
C6 C12 1.408(5) . ?
C6 C24 1.403(4) . ?
C7 H7 0.9500 . ?
C7 C29 1.381(5) . ?
C7 C31 1.385(5) . ?
C8 C14 1.516(4) . ?
C8 C16 1.405(5) . ?
C8 C34 1.405(4) . ?
C9 H9 0.9500 . ?
C9 C22 1.384(4) . ?
C9 C28 1.381(5) . ?
C11 H11 0.9500 . ?
C11 C25 1.384(5) . ?
C12 C34 1.402(4) . ?
C13 H13A 0.9900 . ?
C13 H13B 0.9900 . ?
C13 C28 1.519(4) . ?
C13 C32 1.536(4) . ?
C15 H15 0.9500 . ?
C15 C26 1.384(5) . ?
C15 C36 1.390(5) . ?
C16 C24 1.387(4) . ?
C17 H17A 0.9900 . ?
C17 H17B 0.9900 . ?
C17 C21 1.533(4) . ?
C17 C36 1.510(4) . ?
C18 H18 0.9500 . ?
C18 C20 1.378(4) . ?
C19 H19A 0.9900 . ?
C19 H19B 0.9900 . ?
C19 C30 1.499(4) . ?
C19 C32 1.540(5) . ?
C20 H20 0.9500 . ?
C20 C28 1.405(4) . ?
C21 H21A 0.9900 . ?
C21 H21B 0.9900 . ?
C21 C35 1.523(5) . ?
C22 H22 0.9500 . ?
C23 H23 0.9500 . ?
C24 H24 0.9500 . ?
C25 H25 0.9500 . ?
C25 C30 1.402(5) . ?
C26 H26 0.9500 . ?
C27 H27 0.9500 . ?
C29 H29 0.9500 . ?
C31 C33 1.394(5) . ?
C31 C35 1.508(5) . ?
C32 H32A 0.9900 . ?
C32 H32B 0.9900 . ?
C33 H33 0.9500 . ?
C34 H34 0.9500 . ?
C35 H35A 0.9900 . ?
C35 H35B 0.9900 . ?
O2 H2A 0.8702 . ?
O2 H2B 0.8698 . ?
O7 H7A 0.8697 . ?
O7 H7B 0.8701 . ?
O9 H9A 0.8689 . ?
O9 H9B 0.8704 . ?
O15 H15A 0.8701 . ?
O15 H15B 0.8701 . ?
O17 H17C 0.8702 . ?
O17 H17D 0.8696 . ?
O19 H19C 0.8699 . ?
O19 H19D 0.8700 . ?

loop_
_geom_torsion_atom_site_label_1
_geom_torsion_atom_site_label_2
_geom_torsion_atom_site_label_3
_geom_torsion_atom_site_label_4
_geom_torsion
_geom_torsion_site_symmetry_1
_geom_torsion_site_symmetry_2
_geom_torsion_site_symmetry_3
_geom_torsion_site_symmetry_4
_geom_torsion_publ_flag
Ni1 O16 C1 O11 -14.2(5) . . . . ?
Ni1 O16 C1 C16 168.21(19) . . . . ?
Ni1 N1 C23 C2 -171.0(3) . . . . ?
Ni1 N1 C26 C15 171.3(3) . . . . ?
Ni1 N3 C3 C33 166.7(3) 2_746 . . . ?
Ni1 N3 C29 C7 -166.3(3) 2_746 . . . ?
Ni2 O20 C4 O10 20.4(5) . . . . ?
Ni2 O20 C4 C12 -159.43(19) . . . . ?
Ni2 N4 C18 C20 -157.9(3) . . . . ?
Ni2 N4 C22 C9 158.1(3) . . . . ?
Ni2 N2 C11 C25 178.5(3) 2_645 . . . ?
Ni2 N2 C27 C5 -178.0(3) 2_645 . . . ?
O10 C4 C12 C6 -144.6(3) . . . . ?
O10 C4 C12 C34 37.6(4) . . . . ?
O11 C1 C16 C8 147.8(3) . . . . ?
O11 C1 C16 C24 -38.1(4) . . . . ?
O16 C1 C16 C8 -34.5(4) . . . . ?
O16 C1 C16 C24 139.7(3) . . . . ?
O20 C4 C12 C6 35.2(4) . . . . ?
O20 C4 C12 C34 -142.6(3) . . . . ?
N4 C18 C20 C28 0.0(5) . . . . ?
N3 C3 C33 C31 -0.2(6) . . . . ?
N2 C11 C25 C30 -1.3(5) . . . . ?
C1 C16 C24 C6 -171.9(3) . . . . ?
C3 N3 C29 C7 3.3(5) . . . . ?
C4 C12 C34 C8 177.3(3) . . . . ?
C6 C12 C34 C8 -0.4(5) . . . . ?
C7 C31 C33 C3 2.1(5) . . . . ?
C7 C31 C35 C21 -91.9(4) . . . . ?
C8 C16 C24 C6 2.2(5) . . . . ?
C10 C6 C12 C4 8.3(4) . . . . ?
C10 C6 C12 C34 -173.9(3) . . . . ?
C10 C6 C24 C16 173.2(3) . . . . ?
C11 N2 C27 C5 0.4(5) . . . . ?
C11 C25 C30 C5 2.0(5) . . . . ?
C11 C25 C30 C19 -174.6(3) . . . . ?
C12 C6 C10 O3 -119.2(3) . . . . ?
C12 C6 C10 O12 63.9(4) . . . . ?
C12 C6 C24 C16 -1.4(5) . . . . ?
C14 C8 C16 C1 -9.1(4) . . . . ?
C14 C8 C16 C24 176.9(3) . . . . ?
C14 C8 C34 C12 -177.7(3) . . . . ?
C16 C8 C14 O13 117.7(4) . . . . ?
C16 C8 C14 O18 -62.7(4) . . . . ?
C16 C8 C34 C12 1.2(4) . . . . ?
C17 C21 C35 C31 180.0(3) . . . . ?
C18 N4 C22 C9 -4.6(5) . . . . ?
C18 C20 C28 C9 -4.1(5) . . . . ?
C18 C20 C28 C13 171.8(3) . . . . ?
C21 C17 C36 C2 92.5(4) . . . . ?
C21 C17 C36 C15 -88.3(4) . . . . ?
C22 N4 C18 C20 4.3(5) . . . . ?
C22 C9 C28 C13 -171.9(3) . . . . ?
C22 C9 C28 C20 3.9(5) . . . . ?
C23 N1 C26 C15 -1.6(5) . . . . ?
C23 C2 C36 C15 -1.6(5) . . . . ?
C23 C2 C36 C17 177.6(3) . . . . ?
C24 C6 C10 O3 66.3(4) . . . . ?
C24 C6 C10 O12 -110.5(3) . . . . ?
C24 C6 C12 C4 -177.3(3) . . . . ?
C24 C6 C12 C34 0.5(5) . . . . ?
C26 N1 C23 C2 1.8(5) . . . . ?
C26 C15 C36 C2 1.8(5) . . . . ?
C26 C15 C36 C17 -177.4(3) . . . . ?
C27 N2 C11 C25 0.0(5) . . . . ?
C27 C5 C30 C19 175.1(3) . . . . ?
C27 C5 C30 C25 -1.6(5) . . . . ?
C28 C9 C22 N4 0.5(5) . . . . ?
C28 C13 C32 C19 165.8(3) . . . . ?
C29 N3 C3 C33 -2.5(5) . . . . ?
C29 C7 C31 C33 -1.4(5) . . . . ?
C29 C7 C31 C35 173.0(3) . . . . ?
C30 C5 C27 N2 0.4(5) . . . . ?
C30 C19 C32 C13 -176.2(3) . . . . ?
C31 C7 C29 N3 -1.5(6) . . . . ?
C32 C13 C28 C9 5.5(5) . . . . ?
C32 C13 C28 C20 -170.1(3) . . . . ?
C32 C19 C30 C5 -81.3(4) . . . . ?
C32 C19 C30 C25 95.2(4) . . . . ?
C33 C31 C35 C21 82.2(4) . . . . ?
C34 C8 C14 O13 -63.3(4) . . . . ?
C34 C8 C14 O18 116.3(3) . . . . ?
C34 C8 C16 C1 172.0(3) . . . . ?
C34 C8 C16 C24 -2.1(5) . . . . ?
C35 C31 C33 C3 -172.2(3) . . . . ?
C36 C2 C23 N1 -0.2(5) . . . . ?
C36 C15 C26 N1 -0.2(5) . . . . ?
C36 C17 C21 C35 -74.5(4) . . . . ?
